data_7100618
loop_
_publ_author_name
'Ghasparian, Arin'
'M\"ohle, Kerstin'
'Linden, Anthony'
'Robinson, John, A.'

_publ_section_title
;
Crystal Structure of an NPNA-Repeat Motif from the
Circumsporozoite Protein of the Malaria Parasite Plasmodium falciparum
;
_journal_name_full 'Chemical Communications'
_journal_paper_doi 10.1039/b510812h
_journal_year 2006
_chemical_absolute_configuration syn
_chemical_formula_moiety 'C21 H34 N8 O8, 3(H2 O)'
_chemical_formula_sum 'C21 H40 N8 O11'
_chemical_formula_weight 580.59
_space_group_IT_number 1
_symmetry_cell_setting triclinic
_symmetry_Int_Tables_number 1
_symmetry_space_group_name_Hall 'P 1'
_symmetry_space_group_name_H-M 'P 1'
_cell_angle_alpha 86.798(3)
_cell_angle_beta 79.255(3)
_cell_angle_gamma 79.767(3)
_cell_formula_units_Z 1
_cell_length_a 7.6005(3)
_cell_length_b 9.0722(4)
_cell_length_c 10.5034(5)
_cell_measurement_temperature 160(1)
_cell_volume 700.03(5)
_diffrn_ambient_temperature 160(1)
_exptl_crystal_density_diffrn 1.377
_refine_diff_density_rms 0.064
_cod_database_code 7100618

loop_
_symmetry_equiv_pos_as_xyz
'x, y, z'

loop_
_atom_site_label
_atom_site_type_symbol
_atom_site_fract_x
_atom_site_fract_y
_atom_site_fract_z
_atom_site_U_iso_or_equiv
_atom_site_adp_type
_atom_site_occupancy
_atom_site_symmetry_multiplicity
_atom_site_calc_flag
_atom_site_refinement_flags
_atom_site_disorder_assembly
_atom_site_disorder_group
O3 O 1.0253(3) -0.1612(3) 1.0200(2) 0.0268(5) Uani 1 1 d . . .
O6 O 0.7981(3) -0.1081(3) 0.7132(2) 0.0290(5) Uani 1 1 d . . .
O9 O 0.3275(3) 0.1927(3) 0.7515(3) 0.0354(6) Uani 1 1 d . . .
O12 O 0.6520(4) 0.2466(3) 0.3096(2) 0.0323(6) Uani 1 1 d . . .
O15 O 0.4568(3) -0.0863(3) 0.3346(3) 0.0361(6) Uani 1 1 d . . .
O17 O 1.4173(4) -0.3051(3) 1.0597(3) 0.0369(6) Uani 1 1 d . . .
O21 O 0.9864(3) 0.2141(3) 0.6253(2) 0.0277(5) Uani 1 1 d . . .
O27 O 0.3815(3) 0.5834(3) 0.6395(2) 0.0323(6) Uani 1 1 d . . .
N1 N 1.1987(4) -0.4460(3) 1.0867(3) 0.0276(6) Uani 1 1 d . . .
H1 H 1.1342 -0.5041 1.1385 0.033 Uiso 1 1 calc R . .
N4 N 1.1420(4) -0.2021(3) 0.8091(3) 0.0243(6) Uani 1 1 d . . .
H4 H 1.2081 -0.2659 0.7517 0.029 Uiso 1 1 calc R . .
N7 N 0.7621(3) 0.0744(3) 0.8579(3) 0.0216(6) Uani 1 1 d . . .
N10 N 0.6142(4) 0.2213(3) 0.6582(3) 0.0220(6) Uani 1 1 d . . .
H10 H 0.7282 0.2071 0.6689 0.026 Uiso 1 1 calc R . .
N13 N 0.6981(4) 0.0447(3) 0.4419(3) 0.0261(6) Uani 1 1 d . . .
H13 H 0.6899 0.0089 0.5220 0.031 Uiso 1 1 calc R . .
N16 N 0.6694(5) -0.1637(4) 0.1617(3) 0.0357(7) Uani 1 1 d D . .
H161 H 0.787(7) -0.163(5) 0.113(5) 0.042(12) Uiso 1 1 d . . .
H162 H 0.603(8) -0.206(7) 0.126(6) 0.074(18) Uiso 1 1 d D . .
N22 N 1.2087(4) 0.1518(4) 0.4546(3) 0.0288(7) Uani 1 1 d . . .
H221 H 1.287(6) 0.088(5) 0.413(4) 0.028(11) Uiso 1 1 d . . .
H222 H 1.168(7) 0.225(7) 0.416(5) 0.042(13) Uiso 1 1 d . . .
N28 N 0.6568(5) 0.6191(4) 0.6713(3) 0.0353(7) Uani 1 1 d . . .
H281 H 0.601(6) 0.696(6) 0.725(5) 0.042(12) Uiso 1 1 d . . .
H282 H 0.772(7) 0.600(5) 0.641(4) 0.029(10) Uiso 1 1 d . . .
C2 C 1.1655(5) -0.4145(3) 0.9562(3) 0.0249(7) Uani 1 1 d . . .
H2 H 1.2789 -0.4515 0.8934 0.030 Uiso 1 1 calc R . .
C3 C 1.1078(4) -0.2464(4) 0.9323(3) 0.0203(7) Uani 1 1 d . . .
C5 C 1.0731(4) -0.0503(3) 0.7656(3) 0.0215(7) Uani 1 1 d . . .
H5 H 1.1054 0.0247 0.8197 0.026 Uiso 1 1 calc R . .
C6 C 0.8661(4) -0.0299(3) 0.7781(3) 0.0222(7) Uani 1 1 d . . .
C8 C 0.5628(4) 0.1001(4) 0.8730(3) 0.0250(7) Uani 1 1 d . . .
H8 H 0.5174 0.0031 0.8937 0.030 Uiso 1 1 calc R . .
C9 C 0.4914(4) 0.1761(4) 0.7541(3) 0.0234(7) Uani 1 1 d . . .
C11 C 0.5719(4) 0.2920(4) 0.5381(3) 0.0233(7) Uani 1 1 d . . .
H11 H 0.4365 0.3152 0.5472 0.028 Uiso 1 1 calc R . .
C12 C 0.6451(4) 0.1924(4) 0.4204(3) 0.0231(7) Uani 1 1 d . . .
C14 C 0.7686(4) -0.0558(4) 0.3348(3) 0.0252(7) Uani 1 1 d . . .
H14 H 0.8443 -0.0021 0.2656 0.030 Uiso 1 1 calc R . .
C15 C 0.6166(5) -0.1024(4) 0.2760(3) 0.0273(7) Uani 1 1 d . . .
C17 C 1.3263(5) -0.3881(4) 1.1300(4) 0.0307(8) Uani 1 1 d . . .
C18 C 1.3527(6) -0.4335(5) 1.2655(4) 0.0400(9) Uani 1 1 d . . .
H181 H 1.3757 -0.3477 1.3087 0.060 Uiso 1 1 calc R . .
H182 H 1.4566 -0.5153 1.2628 0.060 Uiso 1 1 calc R . .
H183 H 1.2431 -0.4673 1.3136 0.060 Uiso 1 1 calc R . .
C19 C 1.0144(6) -0.4945(5) 0.9340(4) 0.0417(10) Uani 1 1 d . . .
H191 H 0.9029 -0.4584 0.9952 0.063 Uiso 1 1 calc R . .
H192 H 1.0502 -0.6026 0.9474 0.063 Uiso 1 1 calc R . .
H193 H 0.9927 -0.4739 0.8451 0.063 Uiso 1 1 calc R . .
C20 C 1.1642(5) -0.0325(4) 0.6248(3) 0.0248(7) Uani 1 1 d . . .
H201 H 1.2976 -0.0552 0.6194 0.030 Uiso 1 1 calc R . .
H202 H 1.1300 -0.1067 0.5724 0.030 Uiso 1 1 calc R . .
C21 C 1.1141(4) 0.1217(4) 0.5673(3) 0.0229(7) Uani 1 1 d . . .
C23 C 0.8259(5) 0.1793(4) 0.9346(3) 0.0272(7) Uani 1 1 d . . .
H231 H 0.9225 0.2273 0.8808 0.033 Uiso 1 1 calc R . .
H232 H 0.8728 0.1273 1.0100 0.033 Uiso 1 1 calc R . .
C24 C 0.6554(5) 0.2941(4) 0.9781(3) 0.0296(8) Uani 1 1 d . . .
H241 H 0.6417 0.3764 0.9129 0.036 Uiso 1 1 calc R . .
H242 H 0.6584 0.3369 1.0622 0.036 Uiso 1 1 calc R . .
C25 C 0.5018(5) 0.2025(4) 0.9907(3) 0.0301(8) Uani 1 1 d . . .
H251 H 0.3840 0.2680 0.9865 0.036 Uiso 1 1 calc R . .
H252 H 0.4909 0.1432 1.0730 0.036 Uiso 1 1 calc R . .
C26 C 0.6440(4) 0.4405(4) 0.5131(3) 0.0238(7) Uani 1 1 d . . .
H261 H 0.7762 0.4221 0.5135 0.029 Uiso 1 1 calc R . .
H262 H 0.6250 0.4815 0.4264 0.029 Uiso 1 1 calc R . .
C27 C 0.5497(5) 0.5535(4) 0.6143(3) 0.0257(7) Uani 1 1 d . . .
C29 C 0.8902(6) -0.1949(4) 0.3772(4) 0.0408(9) Uani 1 1 d . . .
H291 H 0.8198 -0.2477 0.4472 0.061 Uiso 1 1 calc R . .
H292 H 0.9924 -0.1653 0.4083 0.061 Uiso 1 1 calc R . .
H293 H 0.9365 -0.2613 0.3035 0.061 Uiso 1 1 calc R . .
O30 O 0.0270(5) 0.3103(3) 0.2278(3) 0.0389(7) Uani 1 1 d . . .
H301 H -0.089(8) 0.305(6) 0.256(5) 0.048(13) Uiso 1 1 d . . .
H302 H 0.071(11) 0.234(11) 0.186(8) 0.10(3) Uiso 1 1 d . . .
O31 O 0.0507(4) 0.5087(3) 0.5830(3) 0.0398(7) Uani 1 1 d . . .
H311 H 0.149(9) 0.535(7) 0.583(6) 0.061(16) Uiso 1 1 d . . .
H312 H 0.040(9) 0.421(9) 0.596(7) 0.08(2) Uiso 1 1 d . . .
O32 O 0.1843(4) 0.0159(4) 0.1686(3) 0.0453(7) Uani 1 1 d . . .
H321 H 0.263(8) -0.032(6) 0.217(6) 0.054(15) Uiso 1 1 d . . .
H322 H 0.161(8) -0.046(7) 0.112(6) 0.063(16) Uiso 1 1 d . . .

loop_
_atom_site_aniso_label
_atom_site_aniso_U_11
_atom_site_aniso_U_22
_atom_site_aniso_U_33
_atom_site_aniso_U_23
_atom_site_aniso_U_13
_atom_site_aniso_U_12
O3 0.0266(12) 0.0265(12) 0.0269(12) -0.0016(10) -0.0069(10) -0.0009(10)
O6 0.0326(13) 0.0225(11) 0.0340(13) -0.0052(10) -0.0101(10) -0.0041(10)
O9 0.0232(13) 0.0499(16) 0.0351(14) 0.0021(11) -0.0092(10) -0.0087(11)
O12 0.0423(14) 0.0277(13) 0.0250(13) -0.0008(10) -0.0100(10) 0.0034(10)
O15 0.0255(13) 0.0391(15) 0.0424(15) -0.0154(12) 0.0004(11) -0.0040(11)
O17 0.0350(13) 0.0363(14) 0.0443(15) -0.0029(12) -0.0165(12) -0.0088(12)
O21 0.0211(12) 0.0267(13) 0.0329(13) 0.0028(10) -0.0038(10) 0.0004(10)
O27 0.0266(13) 0.0279(13) 0.0410(15) -0.0092(11) -0.0058(10) 0.0013(10)
N1 0.0344(16) 0.0247(15) 0.0258(15) 0.0013(12) -0.0114(12) -0.0047(12)
N4 0.0284(14) 0.0189(14) 0.0235(14) -0.0023(11) -0.0068(11) 0.0041(11)
N7 0.0210(14) 0.0209(13) 0.0229(13) -0.0025(11) -0.0050(11) -0.0022(11)
N10 0.0187(13) 0.0223(14) 0.0254(14) -0.0008(11) -0.0083(11) 0.0006(11)
N13 0.0298(15) 0.0221(15) 0.0253(15) -0.0030(11) -0.0054(11) -0.0003(11)
N16 0.0265(17) 0.048(2) 0.0341(17) -0.0167(14) -0.0035(14) -0.0067(14)
N22 0.0290(16) 0.0278(18) 0.0270(16) 0.0046(15) -0.0059(14) 0.0015(14)
N28 0.035(2) 0.0313(18) 0.0415(19) -0.0115(15) -0.0099(15) -0.0032(14)
C2 0.0315(18) 0.0187(16) 0.0253(17) 0.0003(13) -0.0104(14) -0.0008(13)
C3 0.0188(16) 0.0230(16) 0.0210(15) 0.0009(13) -0.0083(13) -0.0040(13)
C5 0.0232(16) 0.0174(15) 0.0233(16) 0.0005(12) -0.0065(13) 0.0006(12)
C6 0.0277(17) 0.0171(15) 0.0211(16) 0.0017(12) -0.0041(13) -0.0029(13)
C8 0.0220(16) 0.0244(17) 0.0274(17) 0.0005(13) -0.0020(13) -0.0037(13)
C9 0.0221(18) 0.0213(16) 0.0275(17) -0.0044(13) -0.0063(13) -0.0029(13)
C11 0.0210(15) 0.0269(18) 0.0224(16) -0.0008(13) -0.0077(12) -0.0013(13)
C12 0.0184(15) 0.0228(17) 0.0287(18) 0.0005(14) -0.0097(13) 0.0000(13)
C14 0.0290(18) 0.0210(17) 0.0255(17) -0.0043(13) -0.0064(14) -0.0015(14)
C15 0.0273(18) 0.0225(17) 0.0316(18) -0.0046(14) -0.0044(14) -0.0031(13)
C17 0.0289(18) 0.0242(17) 0.040(2) -0.0042(15) -0.0155(15) 0.0052(14)
C18 0.048(2) 0.038(2) 0.036(2) -0.0025(17) -0.0249(18) 0.0057(18)
C19 0.057(3) 0.035(2) 0.043(2) 0.0073(17) -0.0273(19) -0.0193(19)
C20 0.0262(16) 0.0201(16) 0.0261(17) -0.0011(13) -0.0044(13) 0.0008(13)
C21 0.0207(16) 0.0232(16) 0.0260(17) 0.0004(13) -0.0084(13) -0.0027(13)
C23 0.0310(18) 0.0252(17) 0.0268(18) -0.0057(14) -0.0084(14) -0.0033(14)
C24 0.0318(18) 0.0275(18) 0.0280(17) -0.0055(14) -0.0069(14) 0.0021(14)
C25 0.0285(18) 0.037(2) 0.0214(17) -0.0035(14) -0.0032(14) 0.0028(15)
C26 0.0214(16) 0.0248(17) 0.0257(16) 0.0003(13) -0.0084(13) -0.0016(13)
C27 0.0301(18) 0.0203(16) 0.0280(17) 0.0030(13) -0.0090(14) -0.0050(13)
C29 0.049(2) 0.031(2) 0.040(2) -0.0072(17) -0.0190(18) 0.0134(17)
O30 0.0421(18) 0.0334(15) 0.0411(16) 0.0034(13) -0.0070(13) -0.0080(13)
O31 0.0373(17) 0.0278(15) 0.0580(18) 0.0031(13) -0.0187(14) -0.0063(13)
O32 0.0395(16) 0.0406(16) 0.0590(19) -0.0159(14) -0.0176(15) -0.0018(13)

loop_
_geom_bond_atom_site_label_1
_geom_bond_atom_site_label_2
_geom_bond_distance
_geom_bond_site_symmetry_2
_geom_bond_publ_flag
O3 C3 1.238(4) . ?
O6 C6 1.245(4) . ?
O9 C9 1.233(4) . ?
O12 C12 1.233(4) . ?
O15 C15 1.243(4) . ?
O17 C17 1.235(5) . ?
O21 C21 1.251(4) . ?
O27 C27 1.239(4) . ?
N1 C17 1.340(5) . ?
N1 C2 1.444(4) . ?
N1 H1 0.8800 . ?
N4 C3 1.326(4) . ?
N4 C5 1.464(4) . ?
N4 H4 0.8800 . ?
N7 C6 1.341(4) . ?
N7 C8 1.471(4) . ?
N7 C23 1.478(4) . ?
N10 C9 1.339(4) . ?
N10 C11 1.447(4) . ?
N10 H10 0.8800 . ?
N13 C12 1.348(4) . ?
N13 C14 1.449(4) . ?
N13 H13 0.8800 . ?
N16 C15 1.314(5) . ?
N16 H161 0.94(5) . ?
N16 H162 0.83(4) . ?
N22 C21 1.307(5) . ?
N22 H221 0.83(5) . ?
N22 H222 0.80(6) . ?
N28 C27 1.330(5) . ?
N28 H281 0.91(5) . ?
N28 H282 0.86(5) . ?
C2 C19 1.522(5) . ?
C2 C3 1.530(4) . ?
C2 H2 1.0000 . ?
C5 C20 1.524(4) . ?
C5 C6 1.533(4) . ?
C5 H5 1.0000 . ?
C8 C9 1.534(5) . ?
C8 C25 1.539(5) . ?
C8 H8 1.0000 . ?
C11 C12 1.532(4) . ?
C11 C26 1.534(5) . ?
C11 H11 1.0000 . ?
C14 C29 1.524(5) . ?
C14 C15 1.537(5) . ?
C14 H14 1.0000 . ?
C17 C18 1.498(5) . ?
C18 H181 0.9800 . ?
C18 H182 0.9800 . ?
C18 H183 0.9800 . ?
C19 H191 0.9800 . ?
C19 H192 0.9800 . ?
C19 H193 0.9800 . ?
C20 C21 1.506(5) . ?
C20 H201 0.9900 . ?
C20 H202 0.9900 . ?
C23 C24 1.525(5) . ?
C23 H231 0.9900 . ?
C23 H232 0.9900 . ?
C24 C25 1.531(5) . ?
C24 H241 0.9900 . ?
C24 H242 0.9900 . ?
C25 H251 0.9900 . ?
C25 H252 0.9900 . ?
C26 C27 1.508(5) . ?
C26 H261 0.9900 . ?
C26 H262 0.9900 . ?
C29 H291 0.9800 . ?
C29 H292 0.9800 . ?
C29 H293 0.9800 . ?
O30 H301 0.88(6) . ?
O30 H302 0.82(10) . ?
O31 H311 0.82(7) . ?
O31 H312 0.81(8) . ?
O32 H321 0.89(7) . ?
O32 H322 0.90(7) . ?

loop_
_cod_related_entry_id
_cod_related_entry_database
_cod_related_entry_code
1 ChemSpider 21198394
